data_7700163
loop_
_publ_author_name
'Gonda, Ryu'
'Rzeznicka, Izabela I.'
'Kinoshita, Yuki'
'Uchida, Sayaka'
'Hori, Akiko'

_publ_section_title
;
 Guest encapsulations in non-porous crystals of fully fluorinated
 dinuclear metal complexes with the M<sub>2</sub>O<sub>2</sub> core (M =
 Fe<sup>3+</sup>, Co<sup>2+</sup>, Ni<sup>2+</sup>).
;
_journal_issue 25
_journal_name_full 'Dalton transactions (Cambridge, England : 2003)'
_journal_page_first 9062
_journal_page_last 9066
_journal_paper_doi 10.1039/c9dt01380f
_journal_volume 48
_journal_year 2019
_chemical_formula_moiety 'C62 H10 F40 Fe2 O10, C8 H10'
_chemical_formula_sum 'C70 H20 F40 Fe2 O10'
_chemical_formula_weight 1892.56
_space_group_crystal_system triclinic
_space_group_IT_number 2
_space_group_name_Hall '-P 1'
_space_group_name_H-M_alt 'P -1'
_symmetry_space_group_name_Hall '-P 1'
_symmetry_space_group_name_H-M 'P -1'
_atom_sites_solution_hydrogens geom
_audit_creation_method SHELXL-2016/6
_audit_update_record
;
2019-04-01 deposited with the CCDC.    2019-05-27 downloaded from the CCDC.
;
_cell_angle_alpha 93.903(5)
_cell_angle_beta 108.901(5)
_cell_angle_gamma 95.072(5)
_cell_formula_units_Z 1
_cell_length_a 10.4539(18)
_cell_length_b 12.401(2)
_cell_length_c 14.275(3)
_cell_measurement_reflns_used 221
_cell_measurement_temperature 100
_cell_measurement_theta_max 20.1168
_cell_measurement_theta_min 1.6604
_cell_volume 1734.7(6)
_computing_cell_refinement 'SAINT V8.38A (Bruker AXS Inc., 2017)'
_computing_data_collection 'Bruker APEX2'
_computing_data_reduction 'SAINT V8.38A (Bruker AXS Inc., 2017)'
_computing_molecular_graphics 'Bruker SHELXTL'
_computing_publication_material 'Bruker SHELXTL'
_computing_structure_refinement 'SHELXL-2016/6 (Sheldrick, 2016)'
_computing_structure_solution 'SHELXT 2014/5 (Sheldrick, 2014)'
_diffrn_ambient_temperature 100
_diffrn_detector_area_resol_mean 7.3910
_diffrn_measured_fraction_theta_full 0.980
_diffrn_measured_fraction_theta_max 0.980
_diffrn_measurement_device_type 'Bruker D8 goniometer'
_diffrn_measurement_method '\f and \w scans'
_diffrn_radiation_type MoK\a
_diffrn_radiation_wavelength 0.71073
_diffrn_reflns_av_R_equivalents 0.0454
_diffrn_reflns_av_unetI/netI 0.0590
_diffrn_reflns_Laue_measured_fraction_full 0.980
_diffrn_reflns_Laue_measured_fraction_max 0.980
_diffrn_reflns_limit_h_max 11
_diffrn_reflns_limit_h_min -12
_diffrn_reflns_limit_k_max 14
_diffrn_reflns_limit_k_min -14
_diffrn_reflns_limit_l_max 16
_diffrn_reflns_limit_l_min -16
_diffrn_reflns_number 15360
_diffrn_reflns_point_group_measured_fraction_full 0.980
_diffrn_reflns_point_group_measured_fraction_max 0.980
_diffrn_reflns_theta_full 25.027
_diffrn_reflns_theta_max 25.027
_diffrn_reflns_theta_min 2.358
_exptl_absorpt_coefficient_mu 0.587
_exptl_absorpt_correction_T_max 0.95
_exptl_absorpt_correction_T_min 0.73
_exptl_absorpt_correction_type multi-scan
_exptl_absorpt_process_details
;
SADABS-2016/2 - Bruker AXS area detector scaling and absorption correction
;
_exptl_crystal_colour red
_exptl_crystal_density_diffrn 1.812
_exptl_crystal_density_meas ?
_exptl_crystal_density_method 'not measured'
_exptl_crystal_description plate
_exptl_crystal_F_000 932
_exptl_crystal_size_max 0.164
_exptl_crystal_size_mid 0.154
_exptl_crystal_size_min 0.094
_refine_diff_density_max 0.383
_refine_diff_density_min -0.543
_refine_diff_density_rms 0.070
_refine_ls_extinction_method none
_refine_ls_goodness_of_fit_ref 1.047
_refine_ls_hydrogen_treatment constr
_refine_ls_matrix_type full
_refine_ls_number_parameters 552
_refine_ls_number_reflns 6003
_refine_ls_number_restraints 0
_refine_ls_restrained_S_all 1.047
_refine_ls_R_factor_all 0.0798
_refine_ls_R_factor_gt 0.0456
_refine_ls_shift/su_max 0.001
_refine_ls_shift/su_mean 0.000
_refine_ls_structure_factor_coef Fsqd
_refine_ls_weighting_details 'w=1/[\s^2^(Fo^2^)+(0.0161P)^2^+2.3300P] where P=(Fo^2^+2Fc^2^)/3'
_refine_ls_weighting_scheme calc
_refine_ls_wR_factor_gt 0.0844
_refine_ls_wR_factor_ref 0.0996
_reflns_Friedel_coverage 0.000
_reflns_number_gt 4213
_reflns_number_total 6003
_reflns_threshold_expression 'I > 2\s(I)'
_cod_data_source_file c9dt01380f2.cif
_cod_data_source_block 180705a1_a
_cod_depositor_comments
;
The following automatic conversions were performed:

'_exptl_absorpt_correction_type' value 'Multi-Scan' changed to
'multi-scan' according to
/home/data/users/saulius/crontab/automatic-downloads/rss-feeds/RSC/lib/dictionaries/cif_core.dic
dictionary named 'cif_core.dic' version 2.4.2 from 2011-04-26.

'_exptl_crystal_density_meas' value 'not measured' was changed to '?'
- the value is perceived as not measured.

Automatic conversion script
Id: cif_fix_values 4973 2017-02-22 13:04:09Z antanas 

 Adding full bibliography for 7700160--7700167.cif.
;
_cod_original_cell_volume 1734.8(5)
_cod_database_code 7700163
_shelx_shelxl_version_number 2016/6
_shelx_space_group_comment
;
The symmetry employed for this shelxl refinement is uniquely defined
by the following loop, which should always be used as a source of
symmetry information in preference to the above space-group names.
They are only intended as comments.
;
_shelx_estimated_absorpt_t_min 0.910
_shelx_estimated_absorpt_t_max 0.947

loop_
_space_group_symop_operation_xyz
'x, y, z'
'-x, -y, -z'

loop_
_atom_site_label
_atom_site_type_symbol
_atom_site_fract_x
_atom_site_fract_y
_atom_site_fract_z
_atom_site_U_iso_or_equiv
_atom_site_adp_type
_atom_site_occupancy
_atom_site_site_symmetry_order
_atom_site_calc_flag
_atom_site_refinement_flags_posn
_atom_site_refinement_flags_adp
C1 C 0.8974(4) 0.8773(3) 0.5959(3) 0.0305(8) Uani 1 1 d . .
C2 C 0.9351(4) 0.9825(3) 0.6406(3) 0.0324(9) Uani 1 1 d . .
C3 C 0.9035(4) 1.0680(3) 0.5840(3) 0.0314(9) Uani 1 1 d . .
C4 C 0.8314(4) 1.0486(3) 0.4843(3) 0.0312(9) Uani 1 1 d . .
C5 C 0.7926(4) 0.9430(3) 0.4411(3) 0.0290(8) Uani 1 1 d . .
C6 C 0.8251(3) 0.8543(3) 0.4952(3) 0.0268(8) Uani 1 1 d . .
C7 C 0.7900(4) 0.7401(3) 0.4473(3) 0.0289(8) Uani 1 1 d . .
C8 C 0.6575(4) 0.7054(3) 0.3848(3) 0.0319(9) Uani 1 1 d . .
H8 H 0.594713 0.757596 0.367687 0.038 Uiso 1 1 calc R U
C9 C 0.6139(4) 0.5974(3) 0.3466(3) 0.0317(9) Uani 1 1 d . .
C10 C 0.4681(4) 0.5652(3) 0.2841(3) 0.0309(8) Uani 1 1 d . .
C11 C 0.3914(4) 0.4781(3) 0.3032(3) 0.0379(9) Uani 1 1 d . .
C12 C 0.2598(4) 0.4442(3) 0.2440(3) 0.0452(11) Uani 1 1 d . .
C13 C 0.2014(4) 0.4974(3) 0.1631(3) 0.0438(10) Uani 1 1 d . .
C14 C 0.2740(4) 0.5839(3) 0.1409(3) 0.0410(10) Uani 1 1 d . .
C15 C 0.4053(4) 0.6164(3) 0.2011(3) 0.0359(9) Uani 1 1 d . .
C16 C 0.9513(4) 0.7067(3) 0.1288(3) 0.0338(9) Uani 1 1 d . .
C17 C 0.9498(4) 0.7817(3) 0.0624(3) 0.0387(10) Uani 1 1 d . .
C18 C 0.8345(5) 0.7842(3) -0.0176(3) 0.0422(11) Uani 1 1 d . .
C19 C 0.7206(4) 0.7127(3) -0.0295(3) 0.0426(10) Uani 1 1 d . .
C20 C 0.7245(4) 0.6379(3) 0.0386(3) 0.0371(9) Uani 1 1 d . .
C21 C 0.8386(4) 0.6324(3) 0.1194(3) 0.0302(8) Uani 1 1 d . .
C22 C 0.8444(4) 0.5548(3) 0.1969(3) 0.0291(8) Uani 1 1 d . .
C23 C 0.7941(4) 0.4456(3) 0.1681(3) 0.0330(9) Uani 1 1 d . .
H23 H 0.748829 0.423110 0.099383 0.040 Uiso 1 1 calc R U
C24 C 0.8073(4) 0.3681(3) 0.2357(3) 0.0305(8) Uani 1 1 d . .
C25 C 0.7570(4) 0.2516(3) 0.1949(3) 0.0292(8) Uani 1 1 d . .
C26 C 0.6518(4) 0.1964(3) 0.2181(3) 0.0306(8) Uani 1 1 d . .
C27 C 0.6013(4) 0.0911(3) 0.1799(3) 0.0365(9) Uani 1 1 d . .
C28 C 0.6587(4) 0.0364(3) 0.1201(3) 0.0421(10) Uani 1 1 d . .
C29 C 0.7660(4) 0.0869(3) 0.0977(3) 0.0410(10) Uani 1 1 d . .
C30 C 0.8128(4) 0.1942(3) 0.1349(3) 0.0366(9) Uani 1 1 d . .
C31 C 0.8051(4) 0.3897(3) 0.5464(3) 0.0401(10) Uani 1 1 d . .
H31A H 0.723489 0.426925 0.535692 0.060 Uiso 1 1 calc R U
H31B H 0.836456 0.369943 0.614784 0.060 Uiso 1 1 calc R U
H31C H 0.783610 0.323651 0.499704 0.060 Uiso 1 1 calc R U
C32 C 0.5445(4) 0.9447(3) 0.5830(3) 0.0472(11) Uani 1 1 d . .
H32 H 0.575113 0.905550 0.639511 0.057 Uiso 1 1 calc R U
C33 C 0.4682(4) 0.8894(3) 0.4915(3) 0.0472(11) Uani 1 1 d . .
H33 H 0.446122 0.812815 0.486566 0.057 Uiso 1 1 calc R U
C34 C 0.4234(4) 0.9429(3) 0.4074(3) 0.0455(11) Uani 1 1 d . .
C35 C 0.3418(5) 0.8826(4) 0.3069(3) 0.0578(13) Uani 1 1 d . .
H35A H 0.403237 0.865954 0.270042 0.087 Uiso 1 1 calc R U
H35B H 0.275231 0.928177 0.269333 0.087 Uiso 1 1 calc R U
H35C H 0.294140 0.814767 0.316442 0.087 Uiso 1 1 calc R U
F1 F 0.9302(2) 0.79710(16) 0.65450(15) 0.0428(6) Uani 1 1 d . .
F2 F 1.0028(2) 1.00267(17) 0.73925(16) 0.0470(6) Uani 1 1 d . .
F3 F 0.9430(2) 1.17010(15) 0.62742(17) 0.0450(6) Uani 1 1 d . .
F4 F 0.8033(2) 1.13137(15) 0.42824(16) 0.0427(6) Uani 1 1 d . .
F5 F 0.7280(2) 0.92718(16) 0.34251(16) 0.0409(5) Uani 1 1 d . .
F6 F 0.4454(2) 0.42608(18) 0.38491(18) 0.0536(7) Uani 1 1 d . .
F7 F 0.1878(3) 0.3614(2) 0.2666(2) 0.0738(8) Uani 1 1 d . .
F8 F 0.0728(3) 0.4654(2) 0.1045(2) 0.0644(7) Uani 1 1 d . .
F9 F 0.2160(3) 0.6358(2) 0.06127(17) 0.0571(7) Uani 1 1 d . .
F10 F 0.4754(2) 0.69949(17) 0.17537(17) 0.0471(6) Uani 1 1 d . .
F11 F 1.0689(2) 0.70371(16) 0.20355(16) 0.0411(5) Uani 1 1 d . .
F12 F 1.0612(3) 0.85104(17) 0.07502(18) 0.0532(7) Uani 1 1 d . .
F13 F 0.8318(3) 0.85533(17) -0.08477(17) 0.0554(7) Uani 1 1 d . .
F14 F 0.6080(3) 0.7152(2) -0.10689(18) 0.0615(7) Uani 1 1 d . .
F15 F 0.6105(2) 0.57123(18) 0.02473(17) 0.0532(6) Uani 1 1 d . .
F16 F 0.5943(2) 0.24796(16) 0.27709(16) 0.0403(5) Uani 1 1 d . .
F17 F 0.4941(3) 0.04154(18) 0.19866(18) 0.0541(7) Uani 1 1 d . .
F18 F 0.6108(3) -0.06716(17) 0.08311(18) 0.0590(7) Uani 1 1 d . .
F19 F 0.8260(3) 0.03184(17) 0.04329(19) 0.0603(7) Uani 1 1 d . .
F20 F 0.9190(2) 0.24191(16) 0.11287(18) 0.0484(6) Uani 1 1 d . .
Fe1 Fe 0.89209(6) 0.53146(4) 0.40929(4) 0.02983(15) Uani 1 1 d . .
O1 O 0.8877(2) 0.68187(18) 0.46984(18) 0.0312(6) Uani 1 1 d . .
O2 O 0.6873(2) 0.51985(18) 0.36167(18) 0.0329(6) Uani 1 1 d . .
O3 O 0.8992(3) 0.59692(18) 0.28661(18) 0.0324(6) Uani 1 1 d . .
O4 O 0.8582(3) 0.38530(18) 0.32894(18) 0.0320(6) Uani 1 1 d . .
O5 O 0.9096(2) 0.46009(17) 0.53025(17) 0.0292(6) Uani 1 1 d . .

loop_
_atom_site_aniso_label
_atom_site_aniso_U_11
_atom_site_aniso_U_22
_atom_site_aniso_U_33
_atom_site_aniso_U_23
_atom_site_aniso_U_13
_atom_site_aniso_U_12
C1 0.032(2) 0.0244(18) 0.037(2) 0.0038(16) 0.0122(18) 0.0049(15)
C2 0.029(2) 0.039(2) 0.027(2) -0.0014(17) 0.0075(17) 0.0019(16)
C3 0.032(2) 0.0210(17) 0.043(2) -0.0003(16) 0.0170(19) 0.0005(15)
C4 0.034(2) 0.0220(18) 0.041(2) 0.0091(16) 0.0157(19) 0.0044(15)
C5 0.027(2) 0.0303(19) 0.028(2) 0.0012(16) 0.0083(17) 0.0023(15)
C6 0.022(2) 0.0233(17) 0.035(2) 0.0005(15) 0.0102(17) -0.0002(14)
C7 0.029(2) 0.0254(18) 0.032(2) 0.0028(16) 0.0115(17) 0.0017(16)
C8 0.029(2) 0.0258(18) 0.037(2) -0.0001(16) 0.0058(18) 0.0044(15)
C9 0.032(2) 0.033(2) 0.030(2) 0.0035(16) 0.0098(18) 0.0026(17)
C10 0.031(2) 0.0291(19) 0.032(2) -0.0021(16) 0.0102(18) 0.0041(16)
C11 0.032(2) 0.037(2) 0.042(2) 0.0074(19) 0.0071(19) 0.0030(18)
C12 0.034(3) 0.035(2) 0.064(3) 0.004(2) 0.015(2) -0.0067(18)
C13 0.024(2) 0.047(2) 0.048(3) -0.013(2) 0.000(2) -0.0001(19)
C14 0.044(3) 0.044(2) 0.032(2) -0.0025(19) 0.008(2) 0.014(2)
C15 0.037(3) 0.033(2) 0.036(2) -0.0009(17) 0.012(2) 0.0048(17)
C16 0.041(3) 0.0264(19) 0.033(2) -0.0006(16) 0.014(2) 0.0010(16)
C17 0.053(3) 0.0253(19) 0.039(2) -0.0021(17) 0.020(2) -0.0017(18)
C18 0.068(3) 0.026(2) 0.040(2) 0.0088(18) 0.024(2) 0.014(2)
C19 0.046(3) 0.043(2) 0.035(2) 0.0072(19) 0.004(2) 0.014(2)
C20 0.032(2) 0.031(2) 0.044(2) 0.0041(18) 0.007(2) 0.0029(17)
C21 0.035(2) 0.0241(18) 0.032(2) 0.0020(15) 0.0114(18) 0.0033(15)
C22 0.026(2) 0.0295(18) 0.032(2) 0.0020(16) 0.0085(17) 0.0037(15)
C23 0.039(2) 0.0274(19) 0.028(2) -0.0008(16) 0.0051(18) 0.0008(16)
C24 0.026(2) 0.0251(18) 0.039(2) 0.0033(16) 0.0085(18) 0.0039(15)
C25 0.033(2) 0.0229(17) 0.027(2) -0.0003(15) 0.0042(17) 0.0015(15)
C26 0.031(2) 0.0322(19) 0.025(2) 0.0018(16) 0.0056(17) 0.0035(16)
C27 0.038(3) 0.030(2) 0.038(2) 0.0054(17) 0.0102(19) -0.0072(17)
C28 0.057(3) 0.0247(19) 0.037(2) -0.0013(17) 0.010(2) -0.0070(18)
C29 0.054(3) 0.030(2) 0.041(2) 0.0004(18) 0.018(2) 0.0037(18)
C30 0.038(3) 0.0288(19) 0.041(2) 0.0031(17) 0.012(2) -0.0017(17)
C31 0.032(2) 0.040(2) 0.046(3) 0.0098(19) 0.0095(19) 0.0010(18)
C32 0.041(3) 0.050(3) 0.056(3) 0.001(2) 0.026(2) 0.002(2)
C33 0.039(3) 0.044(2) 0.064(3) -0.010(2) 0.031(2) -0.0068(19)
C34 0.034(3) 0.050(3) 0.057(3) -0.013(2) 0.026(2) -0.0038(19)
C35 0.049(3) 0.061(3) 0.062(3) -0.016(2) 0.024(3) -0.008(2)
F1 0.0557(16) 0.0325(11) 0.0374(13) 0.0066(10) 0.0104(11) 0.0069(10)
F2 0.0568(17) 0.0418(13) 0.0359(13) -0.0042(10) 0.0086(12) 0.0034(11)
F3 0.0549(16) 0.0258(11) 0.0530(15) -0.0045(10) 0.0190(12) -0.0004(10)
F4 0.0509(16) 0.0300(11) 0.0491(14) 0.0104(10) 0.0172(12) 0.0079(10)
F5 0.0471(15) 0.0350(11) 0.0361(13) 0.0044(10) 0.0073(11) 0.0058(10)
F6 0.0450(16) 0.0504(14) 0.0609(16) 0.0200(12) 0.0104(13) -0.0020(11)
F7 0.0433(17) 0.0646(17) 0.101(2) 0.0180(16) 0.0108(16) -0.0166(13)
F8 0.0363(16) 0.0673(16) 0.0710(18) -0.0096(14) -0.0028(14) 0.0001(13)
F9 0.0532(17) 0.0725(17) 0.0388(14) 0.0054(13) 0.0028(12) 0.0204(13)
F10 0.0470(16) 0.0482(13) 0.0457(14) 0.0110(11) 0.0136(12) 0.0053(11)
F11 0.0358(14) 0.0422(12) 0.0378(13) -0.0009(10) 0.0058(11) -0.0067(10)
F12 0.0679(18) 0.0392(13) 0.0527(15) 0.0005(11) 0.0262(13) -0.0137(12)
F13 0.087(2) 0.0382(13) 0.0458(15) 0.0139(11) 0.0247(14) 0.0154(12)
F14 0.0588(19) 0.0635(16) 0.0511(16) 0.0168(13) -0.0013(14) 0.0153(13)
F15 0.0369(15) 0.0539(14) 0.0547(16) 0.0112(12) -0.0025(12) -0.0049(11)
F16 0.0410(14) 0.0412(12) 0.0398(13) 0.0034(10) 0.0154(11) 0.0029(10)
F17 0.0563(17) 0.0459(13) 0.0571(16) 0.0016(12) 0.0212(13) -0.0159(12)
F18 0.083(2) 0.0287(12) 0.0594(17) -0.0094(11) 0.0244(15) -0.0154(12)
F19 0.089(2) 0.0338(12) 0.0703(18) -0.0104(12) 0.0477(16) 0.0007(12)
F20 0.0537(17) 0.0356(12) 0.0623(16) -0.0043(11) 0.0320(13) -0.0028(11)
Fe1 0.0308(3) 0.0239(3) 0.0319(3) 0.0010(2) 0.0071(2) 0.0027(2)
O1 0.0286(16) 0.0262(12) 0.0357(15) 0.0009(11) 0.0069(12) 0.0028(11)
O2 0.0307(16) 0.0237(12) 0.0404(15) 0.0010(11) 0.0068(12) 0.0034(11)
O3 0.0352(16) 0.0263(12) 0.0309(15) 0.0012(11) 0.0054(12) 0.0013(11)
O4 0.0334(16) 0.0283(13) 0.0316(15) 0.0040(11) 0.0065(12) 0.0045(11)
O5 0.0274(15) 0.0231(12) 0.0356(15) -0.0001(11) 0.0096(12) 0.0012(10)

loop_
_atom_type_symbol
_atom_type_description
_atom_type_scat_dispersion_real
_atom_type_scat_dispersion_imag
_atom_type_scat_source
C C 0.0033 0.0016 'International Tables Vol C Tables 4.2.6.8 and 6.1.1.4'
H H 0.0000 0.0000 'International Tables Vol C Tables 4.2.6.8 and 6.1.1.4'
F F 0.0171 0.0103 'International Tables Vol C Tables 4.2.6.8 and 6.1.1.4'
Fe Fe 0.3463 0.8444 'International Tables Vol C Tables 4.2.6.8 and 6.1.1.4'
O O 0.0106 0.0060 'International Tables Vol C Tables 4.2.6.8 and 6.1.1.4'

loop_
_geom_angle_atom_site_label_1
_geom_angle_atom_site_label_2
_geom_angle_atom_site_label_3
_geom_angle
_geom_angle_site_symmetry_1
_geom_angle_site_symmetry_3
F1 C1 C2 117.2(3) . .
F1 C1 C6 120.9(3) . .
C2 C1 C6 121.9(3) . .
F2 C2 C3 119.6(3) . .
F2 C2 C1 120.8(3) . .
C3 C2 C1 119.6(3) . .
F3 C3 C4 120.5(3) . .
F3 C3 C2 119.3(3) . .
C4 C3 C2 120.2(3) . .
F4 C4 C3 120.5(3) . .
F4 C4 C5 120.0(3) . .
C3 C4 C5 119.5(3) . .
F5 C5 C4 117.8(3) . .
F5 C5 C6 120.0(3) . .
C4 C5 C6 122.1(3) . .
C1 C6 C5 116.6(3) . .
C1 C6 C7 121.2(3) . .
C5 C6 C7 122.1(3) . .
O1 C7 C8 125.8(3) . .
O1 C7 C6 114.7(3) . .
C8 C7 C6 119.5(3) . .
C9 C8 C7 122.5(3) . .
C9 C8 H8 118.8 . .
C7 C8 H8 118.8 . .
O2 C9 C8 125.5(4) . .
O2 C9 C10 115.0(3) . .
C8 C9 C10 119.5(3) . .
C11 C10 C15 116.4(4) . .
C11 C10 C9 121.5(3) . .
C15 C10 C9 122.0(3) . .
F6 C11 C12 118.2(3) . .
F6 C11 C10 119.5(3) . .
C12 C11 C10 122.3(4) . .
F7 C12 C13 120.1(4) . .
F7 C12 C11 120.4(4) . .
C13 C12 C11 119.4(4) . .
F8 C13 C12 120.2(4) . .
F8 C13 C14 119.5(4) . .
C12 C13 C14 120.3(4) . .
F9 C14 C15 120.8(4) . .
F9 C14 C13 120.0(4) . .
C15 C14 C13 119.3(4) . .
F10 C15 C14 117.8(3) . .
F10 C15 C10 119.8(3) . .
C14 C15 C10 122.4(4) . .
F11 C16 C17 117.6(3) . .
F11 C16 C21 119.8(3) . .
C17 C16 C21 122.6(4) . .
F12 C17 C16 120.0(4) . .
F12 C17 C18 120.3(3) . .
C16 C17 C18 119.7(4) . .
F13 C18 C17 120.6(4) . .
F13 C18 C19 119.7(4) . .
C17 C18 C19 119.7(3) . .
F14 C19 C18 119.9(4) . .
F14 C19 C20 120.5(4) . .
C18 C19 C20 119.6(4) . .
F15 C20 C21 120.2(3) . .
F15 C20 C19 117.4(4) . .
C21 C20 C19 122.4(4) . .
C20 C21 C16 116.1(3) . .
C20 C21 C22 123.7(3) . .
C16 C21 C22 120.2(3) . .
O3 C22 C23 125.0(3) . .
O3 C22 C21 114.9(3) . .
C23 C22 C21 120.1(3) . .
C22 C23 C24 122.8(3) . .
C22 C23 H23 118.6 . .
C24 C23 H23 118.6 . .
O4 C24 C23 126.5(3) . .
O4 C24 C25 115.7(3) . .
C23 C24 C25 117.8(3) . .
C30 C25 C26 116.9(3) . .
C30 C25 C24 122.6(3) . .
C26 C25 C24 120.5(3) . .
F16 C26 C27 118.6(3) . .
F16 C26 C25 119.6(3) . .
C27 C26 C25 121.8(3) . .
F17 C27 C28 119.4(3) . .
F17 C27 C26 120.7(3) . .
C28 C27 C26 119.8(3) . .
F18 C28 C27 120.2(4) . .
F18 C28 C29 119.5(4) . .
C27 C28 C29 120.3(3) . .
F19 C29 C28 120.2(3) . .
F19 C29 C30 120.9(4) . .
C28 C29 C30 118.8(4) . .
F20 C30 C25 119.8(3) . .
F20 C30 C29 117.9(3) . .
C25 C30 C29 122.3(3) . .
O5 C31 H31A 109.5 . .
O5 C31 H31B 109.5 . .
H31A C31 H31B 109.5 . .
O5 C31 H31C 109.5 . .
H31A C31 H31C 109.5 . .
H31B C31 H31C 109.5 . .
C33 C32 C34 120.4(4) . 2_676
C33 C32 H32 119.8 . .
C34 C32 H32 119.8 2_676 .
C34 C33 C32 121.6(4) . .
C34 C33 H33 119.2 . .
C32 C33 H33 119.2 . .
C33 C34 C32 117.9(4) . 2_676
C33 C34 C35 121.8(4) . .
C32 C34 C35 120.3(4) 2_676 .
C34 C35 H35A 109.5 . .
C34 C35 H35B 109.5 . .
H35A C35 H35B 109.5 . .
C34 C35 H35C 109.5 . .
H35A C35 H35C 109.5 . .
H35B C35 H35C 109.5 . .
O5 Fe1 O5 78.48(10) . 2_766
O5 Fe1 O3 171.92(10) . .
O5 Fe1 O3 94.41(10) 2_766 .
O5 Fe1 O1 95.73(10) . .
O5 Fe1 O1 92.59(10) 2_766 .
O3 Fe1 O1 88.35(9) . .
O5 Fe1 O2 95.67(10) . .
O5 Fe1 O2 173.85(10) 2_766 .
O3 Fe1 O2 91.55(10) . .
O1 Fe1 O2 86.06(10) . .
O5 Fe1 O4 90.43(9) . .
O5 Fe1 O4 98.66(10) 2_766 .
O3 Fe1 O4 86.84(9) . .
O1 Fe1 O4 168.07(10) . .
O2 Fe1 O4 83.16(10) . .
C7 O1 Fe1 127.7(2) . .
C9 O2 Fe1 127.2(2) . .
C22 O3 Fe1 127.0(2) . .
C24 O4 Fe1 125.7(2) . .
C31 O5 Fe1 125.3(2) . .
C31 O5 Fe1 129.7(2) . 2_766
Fe1 O5 Fe1 101.52(10) . 2_766

loop_
_geom_bond_atom_site_label_1
_geom_bond_atom_site_label_2
_geom_bond_distance
_geom_bond_site_symmetry_2
C1 F1 1.339(4) .
C1 C2 1.377(5) .
C1 C6 1.387(5) .
C2 F2 1.350(4) .
C2 C3 1.376(5) .
C3 F3 1.339(4) .
C3 C4 1.370(5) .
C4 F4 1.339(4) .
C4 C5 1.376(5) .
C5 F5 1.341(4) .
C5 C6 1.390(5) .
C6 C7 1.491(5) .
C7 O1 1.272(4) .
C7 C8 1.393(5) .
C8 C9 1.389(5) .
C8 H8 0.9500 .
C9 O2 1.270(4) .
C9 C10 1.497(5) .
C10 C11 1.382(5) .
C10 C15 1.382(5) .
C11 F6 1.355(4) .
C11 C12 1.372(5) .
C12 F7 1.338(4) .
C12 C13 1.364(6) .
C13 F8 1.340(4) .
C13 C14 1.373(6) .
C14 F9 1.340(4) .
C14 C15 1.369(5) .
C15 F10 1.352(4) .
C16 F11 1.347(4) .
C16 C17 1.370(5) .
C16 C21 1.395(5) .
C17 F12 1.339(4) .
C17 C18 1.370(6) .
C18 F13 1.341(4) .
C18 C19 1.377(6) .
C19 F14 1.333(5) .
C19 C20 1.382(5) .
C20 F15 1.340(4) .
C20 C21 1.375(5) .
C21 C22 1.505(5) .
C22 O3 1.273(4) .
C22 C23 1.391(5) .
C23 C24 1.392(5) .
C23 H23 0.9500 .
C24 O4 1.259(4) .
C24 C25 1.502(5) .
C25 C30 1.376(5) .
C25 C26 1.386(5) .
C26 F16 1.342(4) .
C26 C27 1.370(5) .
C27 F17 1.342(4) .
C27 C28 1.370(5) .
C28 F18 1.342(4) .
C28 C29 1.374(5) .
C29 F19 1.334(4) .
C29 C30 1.383(5) .
C30 F20 1.348(4) .
C31 O5 1.425(4) .
C31 H31A 0.9800 .
C31 H31B 0.9800 .
C31 H31C 0.9800 .
C32 C33 1.385(6) .
C32 C34 1.392(5) 2_676
C32 H32 0.9500 .
C33 C34 1.378(6) .
C33 H33 0.9500 .
C34 C35 1.513(6) .
C35 H35A 0.9800 .
C35 H35B 0.9800 .
C35 H35C 0.9800 .
Fe1 O5 1.957(2) .
Fe1 O5 1.961(2) 2_766
Fe1 O3 2.000(2) .
Fe1 O1 2.012(2) .
Fe1 O2 2.014(3) .
Fe1 O4 2.017(2) .

loop_
_geom_torsion_atom_site_label_1
_geom_torsion_atom_site_label_2
_geom_torsion_atom_site_label_3
_geom_torsion_atom_site_label_4
_geom_torsion
_geom_torsion_site_symmetry_1
_geom_torsion_site_symmetry_4
F1 C1 C2 F2 0.3(5) . .
C6 C1 C2 F2 178.5(3) . .
F1 C1 C2 C3 -179.7(3) . .
C6 C1 C2 C3 -1.5(6) . .
F2 C2 C3 F3 1.4(5) . .
C1 C2 C3 F3 -178.6(3) . .
F2 C2 C3 C4 -178.1(3) . .
C1 C2 C3 C4 1.9(6) . .
F3 C3 C4 F4 2.2(5) . .
C2 C3 C4 F4 -178.3(3) . .
F3 C3 C4 C5 179.6(3) . .
C2 C3 C4 C5 -0.9(6) . .
F4 C4 C5 F5 0.5(5) . .
C3 C4 C5 F5 -176.9(3) . .
F4 C4 C5 C6 176.9(3) . .
C3 C4 C5 C6 -0.5(6) . .
F1 C1 C6 C5 178.2(3) . .
C2 C1 C6 C5 0.1(5) . .
F1 C1 C6 C7 -4.3(5) . .
C2 C1 C6 C7 177.6(3) . .
F5 C5 C6 C1 177.2(3) . .
C4 C5 C6 C1 0.9(5) . .
F5 C5 C6 C7 -0.3(5) . .
C4 C5 C6 C7 -176.5(3) . .
C1 C6 C7 O1 -46.5(5) . .
C5 C6 C7 O1 130.8(4) . .
C1 C6 C7 C8 132.6(4) . .
C5 C6 C7 C8 -50.1(5) . .
O1 C7 C8 C9 6.3(6) . .
C6 C7 C8 C9 -172.7(3) . .
C7 C8 C9 O2 -1.4(6) . .
C7 C8 C9 C10 176.9(3) . .
O2 C9 C10 C11 48.6(5) . .
C8 C9 C10 C11 -129.8(4) . .
O2 C9 C10 C15 -127.6(4) . .
C8 C9 C10 C15 53.9(5) . .
C15 C10 C11 F6 -178.2(3) . .
C9 C10 C11 F6 5.4(5) . .
C15 C10 C11 C12 -0.4(6) . .
C9 C10 C11 C12 -176.8(4) . .
F6 C11 C12 F7 -0.4(6) . .
C10 C11 C12 F7 -178.2(4) . .
F6 C11 C12 C13 177.9(4) . .
C10 C11 C12 C13 0.1(6) . .
F7 C12 C13 F8 -1.6(6) . .
C11 C12 C13 F8 -179.9(4) . .
F7 C12 C13 C14 178.5(4) . .
C11 C12 C13 C14 0.3(6) . .
F8 C13 C14 F9 0.1(6) . .
C12 C13 C14 F9 180.0(4) . .
F8 C13 C14 C15 179.9(3) . .
C12 C13 C14 C15 -0.3(6) . .
F9 C14 C15 F10 -2.4(5) . .
C13 C14 C15 F10 177.8(3) . .
F9 C14 C15 C10 179.7(3) . .
C13 C14 C15 C10 -0.1(6) . .
C11 C10 C15 F10 -177.5(3) . .
C9 C10 C15 F10 -1.0(5) . .
C11 C10 C15 C14 0.4(6) . .
C9 C10 C15 C14 176.8(3) . .
F11 C16 C17 F12 -2.2(5) . .
C21 C16 C17 F12 -179.9(3) . .
F11 C16 C17 C18 176.7(3) . .
C21 C16 C17 C18 -0.9(6) . .
F12 C17 C18 F13 0.5(6) . .
C16 C17 C18 F13 -178.5(3) . .
F12 C17 C18 C19 -179.8(3) . .
C16 C17 C18 C19 1.2(6) . .
F13 C18 C19 F14 -0.7(6) . .
C17 C18 C19 F14 179.6(4) . .
F13 C18 C19 C20 178.6(3) . .
C17 C18 C19 C20 -1.1(6) . .
F14 C19 C20 F15 -1.8(6) . .
C18 C19 C20 F15 179.0(3) . .
F14 C19 C20 C21 179.9(4) . .
C18 C19 C20 C21 0.6(6) . .
F15 C20 C21 C16 -178.5(3) . .
C19 C20 C21 C16 -0.3(6) . .
F15 C20 C21 C22 -0.6(6) . .
C19 C20 C21 C22 177.6(3) . .
F11 C16 C21 C20 -177.2(3) . .
C17 C16 C21 C20 0.4(5) . .
F11 C16 C21 C22 4.8(5) . .
C17 C16 C21 C22 -177.6(3) . .
C20 C21 C22 O3 -134.1(4) . .
C16 C21 C22 O3 43.7(5) . .
C20 C21 C22 C23 46.9(5) . .
C16 C21 C22 C23 -135.3(4) . .
O3 C22 C23 C24 -4.7(6) . .
C21 C22 C23 C24 174.2(3) . .
C22 C23 C24 O4 3.8(6) . .
C22 C23 C24 C25 -176.1(3) . .
O4 C24 C25 C30 -116.3(4) . .
C23 C24 C25 C30 63.5(5) . .
O4 C24 C25 C26 62.7(5) . .
C23 C24 C25 C26 -117.5(4) . .
C30 C25 C26 F16 179.4(3) . .
C24 C25 C26 F16 0.3(5) . .
C30 C25 C26 C27 -2.7(6) . .
C24 C25 C26 C27 178.2(3) . .
F16 C26 C27 F17 1.9(6) . .
C25 C26 C27 F17 -176.0(3) . .
F16 C26 C27 C28 -179.5(3) . .
C25 C26 C27 C28 2.5(6) . .
F17 C27 C28 F18 -2.1(6) . .
C26 C27 C28 F18 179.3(3) . .
F17 C27 C28 C29 178.1(4) . .
C26 C27 C28 C29 -0.5(6) . .
F18 C28 C29 F19 -3.0(6) . .
C27 C28 C29 F19 176.8(4) . .
F18 C28 C29 C30 178.9(4) . .
C27 C28 C29 C30 -1.3(6) . .
C26 C25 C30 F20 -177.4(3) . .
C24 C25 C30 F20 1.7(6) . .
C26 C25 C30 C29 0.9(6) . .
C24 C25 C30 C29 180.0(4) . .
F19 C29 C30 F20 1.3(6) . .
C28 C29 C30 F20 179.4(4) . .
F19 C29 C30 C25 -177.0(4) . .
C28 C29 C30 C25 1.1(6) . .
C34 C32 C33 C34 1.0(7) 2_676 .
C32 C33 C34 C32 -0.9(7) . 2_676
C32 C33 C34 C35 179.1(4) . .
C8 C7 O1 Fe1 9.7(5) . .
C6 C7 O1 Fe1 -171.3(2) . .
C8 C9 O2 Fe1 -18.8(5) . .
C10 C9 O2 Fe1 162.9(2) . .
C23 C22 O3 Fe1 -14.9(5) . .
C21 C22 O3 Fe1 166.2(2) . .
C23 C24 O4 Fe1 16.2(5) . .
C25 C24 O4 Fe1 -164.0(2) . .
